data_2215469
loop_
_publ_author_name
'Gulay, L. D.'
'Daszkiewicz, M.'
'Huch, M. R.'
'Pietraszko, A.'

_publ_section_title
;
 Dilanthanum copper indium pentaselenide, La~2~CuInSe~5~
;
_journal_coeditor_code FI2045
_journal_issue 10
_journal_name_full 'Acta Crystallographica Section E'
_journal_page_first i182
_journal_page_last i182
_journal_paper_doi 10.1107/S1600536807046041
_journal_volume 63
_journal_year 2007
_chemical_formula_iupac 'La2 Cu In Se5'
_chemical_formula_moiety 'Cu In La2 Se5'
_chemical_formula_sum 'Cu In La2 Se5'
_chemical_formula_weight 850.98
_chemical_name_systematic
;
dilanthanum copper indium pentaselenide
;
_space_group_IT_number 62
_symmetry_cell_setting orthorhombic
_symmetry_space_group_name_Hall '-P 2ac 2n'
_symmetry_space_group_name_H-M 'P n m a'
_atom_sites_solution_primary direct
_atom_sites_solution_secondary difmap
_audit_creation_method SHELXL-97
_cell_angle_alpha 90.00
_cell_angle_beta 90.00
_cell_angle_gamma 90.00
_cell_formula_units_Z 4
_cell_length_a 12.051(2)
_cell_length_b 4.1223(8)
_cell_length_c 17.580(4)
_cell_measurement_reflns_used 1049
_cell_measurement_temperature 295(2)
_cell_measurement_theta_max 27.48
_cell_measurement_theta_min 2.87
_cell_volume 873.3(3)
_computing_cell_refinement 'CrysAlis RED (Mayer, 2006)'
_computing_data_collection 'CrysAlis CCD (Mayer, 2006)'
_computing_data_reduction 'CrysAlis RED (Mayer, 2006)'
_computing_molecular_graphics 'DIAMOND (Brandenburg, 2005)'
_computing_publication_material 'publCIF (Westrip, 2007)'
_computing_structure_refinement 'SHELXL97 (Sheldrick, 1997)'
_computing_structure_solution 'SHELXS97 (Sheldrick, 1997)'
_diffrn_ambient_temperature 295(2)
_diffrn_detector_area_resol_mean 33.133
_diffrn_measured_fraction_theta_full 0.992
_diffrn_measured_fraction_theta_max 0.992
_diffrn_measurement_device_type 'Kuma KM-4 diffractometer with CCD detector'
_diffrn_measurement_method \w
_diffrn_radiation_monochromator graphite
_diffrn_radiation_source 'fine-focus sealed tube'
_diffrn_radiation_type MoK\a
_diffrn_radiation_wavelength 0.71073
_diffrn_reflns_av_R_equivalents 0.0394
_diffrn_reflns_av_sigmaI/netI 0.0203
_diffrn_reflns_limit_h_max 15
_diffrn_reflns_limit_h_min -15
_diffrn_reflns_limit_k_max 4
_diffrn_reflns_limit_k_min -5
_diffrn_reflns_limit_l_max 22
_diffrn_reflns_limit_l_min -22
_diffrn_reflns_number 9371
_diffrn_reflns_theta_full 27.48
_diffrn_reflns_theta_max 27.48
_diffrn_reflns_theta_min 2.87
_exptl_absorpt_coefficient_mu 35.341
_exptl_absorpt_correction_T_max 0.3960
_exptl_absorpt_correction_T_min 0.0764
_exptl_absorpt_correction_type numerical
_exptl_absorpt_process_details '(CrysAlis RED; Mayer, 2006)'
_exptl_crystal_colour black
_exptl_crystal_density_diffrn 6.472
_exptl_crystal_density_method 'not measured'
_exptl_crystal_description prism
_exptl_crystal_F_000 1448
_exptl_crystal_size_max 0.13
_exptl_crystal_size_mid 0.07
_exptl_crystal_size_min 0.03
_refine_diff_density_max 2.032
_refine_diff_density_min -1.683
_refine_ls_extinction_coef 0.00141(8)
_refine_ls_extinction_expression Fc^*^=kFc[1+0.001xFc^2^\l^3^/sin(2\q)]^-1/4^
_refine_ls_extinction_method 'SHELXL97 (Sheldrick, 1997)'
_refine_ls_goodness_of_fit_ref 1.124
_refine_ls_matrix_type full
_refine_ls_number_parameters 56
_refine_ls_number_reflns 1134
_refine_ls_number_restraints 0
_refine_ls_restrained_S_all 1.124
_refine_ls_R_factor_all 0.0250
_refine_ls_R_factor_gt 0.0204
_refine_ls_shift/su_max 0.001
_refine_ls_shift/su_mean 0.000
_refine_ls_structure_factor_coef Fsqd
_refine_ls_weighting_details 'calc w=1/[\s^2^(Fo^2^)+(0.0208P)^2^] where P=(Fo^2^+2Fc^2^)/3'
_refine_ls_weighting_scheme calc
_refine_ls_wR_factor_gt 0.0397
_refine_ls_wR_factor_ref 0.0409
_reflns_number_gt 1049
_reflns_number_total 1134
_reflns_threshold_expression I>2\s(I)
_cod_data_source_file fi2045.cif
_cod_data_source_block I
_cod_database_code 2215469
_cod_database_fobs_code 2215469

loop_
_symmetry_equiv_pos_as_xyz
'x, y, z'
'-x+1/2, -y, z+1/2'
'-x, y+1/2, -z'
'x+1/2, -y+1/2, -z+1/2'
'-x, -y, -z'
'x-1/2, y, -z-1/2'
'x, -y-1/2, z'
'-x-1/2, y-1/2, z-1/2'

loop_
_atom_site_type_symbol
_atom_site_label
_atom_site_fract_x
_atom_site_fract_y
_atom_site_fract_z
_atom_site_U_iso_or_equiv
_atom_site_adp_type
_atom_site_calc_flag
_atom_site_refinement_flags
_atom_site_occupancy
La La1 0.47993(3) 0.2500 0.67902(2) 0.00840(10) Uani d S 1
La La2 0.13680(3) 0.2500 0.59252(2) 0.00889(10) Uani d S 1
In In1 0.19371(4) 0.2500 0.35994(3) 0.01362(12) Uani d S 1
Cu Cu1 0.58400(8) 0.2500 0.50300(5) 0.0222(2) Uani d S 1
Se Se1 0.39751(5) 0.2500 0.42335(4) 0.00954(15) Uani d S 1
Se Se2 0.24095(5) 0.2500 0.77082(4) 0.01086(15) Uani d S 1
Se Se3 0.38864(5) 0.2500 0.96206(4) 0.00997(15) Uani d S 1
Se Se4 0.48589(5) 0.2500 0.19359(4) 0.00883(15) Uani d S 1
Se Se5 0.18170(5) 0.2500 0.11544(4) 0.00930(15) Uani d S 1

loop_
_atom_site_aniso_label
_atom_site_aniso_U_11
_atom_site_aniso_U_22
_atom_site_aniso_U_33
_atom_site_aniso_U_12
_atom_site_aniso_U_13
_atom_site_aniso_U_23
La1 0.00886(19) 0.00760(19) 0.00873(19) 0.000 -0.00046(13) 0.000
La2 0.00796(19) 0.00757(19) 0.0111(2) 0.000 0.00015(14) 0.000
In1 0.0104(2) 0.0147(2) 0.0158(3) 0.000 -0.00293(18) 0.000
Cu1 0.0312(6) 0.0196(5) 0.0159(5) 0.000 0.0037(4) 0.000
Se1 0.0082(3) 0.0098(3) 0.0106(3) 0.000 -0.0007(2) 0.000
Se2 0.0107(3) 0.0117(3) 0.0101(3) 0.000 -0.0002(2) 0.000
Se3 0.0104(3) 0.0102(3) 0.0093(3) 0.000 0.0010(2) 0.000
Se4 0.0093(3) 0.0090(3) 0.0082(3) 0.000 -0.0004(2) 0.000
Se5 0.0074(3) 0.0088(3) 0.0118(3) 0.000 0.0009(2) 0.000

loop_
_atom_type_symbol
_atom_type_description
_atom_type_scat_dispersion_real
_atom_type_scat_dispersion_imag
_atom_type_scat_source
Cu Cu 0.3201 1.2651 'International Tables Vol C Tables 4.2.6.8 and 6.1.1.4'
Se Se -0.0929 2.2259 'International Tables Vol C Tables 4.2.6.8 and 6.1.1.4'
In In -0.7276 1.3100 'International Tables Vol C Tables 4.2.6.8 and 6.1.1.4'
La La -0.2871 2.4523 'International Tables Vol C Tables 4.2.6.8 and 6.1.1.4'

loop_
_geom_angle_atom_site_label_1
_geom_angle_atom_site_label_2
_geom_angle_atom_site_label_3
_geom_angle_site_symmetry_1
_geom_angle_site_symmetry_3
_geom_angle
Se5 La1 Se5 2 2_565 85.09(2)
Se5 La1 Se4 2 5_666 143.79(2)
Se5 La1 Se4 2_565 5_666 84.221(18)
Se5 La1 Se4 2 5_656 84.221(18)
Se5 La1 Se4 2_565 5_656 143.79(2)
Se4 La1 Se4 5_666 5_656 84.30(2)
Se5 La1 Se1 2 5_656 69.09(2)
Se5 La1 Se1 2_565 5_656 122.65(2)
Se4 La1 Se1 5_666 5_656 143.43(2)
Se4 La1 Se1 5_656 5_656 85.03(2)
Se5 La1 Se1 2 5_666 122.65(2)
Se5 La1 Se1 2_565 5_666 69.09(2)
Se4 La1 Se1 5_666 5_666 85.03(2)
Se4 La1 Se1 5_656 5_666 143.43(2)
Se1 La1 Se1 5_656 5_666 83.04(2)
Se5 La1 Se2 2 6_657 135.583(13)
Se5 La1 Se2 2_565 6_657 135.583(13)
Se4 La1 Se2 5_666 6_657 70.975(16)
Se4 La1 Se2 5_656 6_657 70.975(16)
Se1 La1 Se2 5_656 6_657 72.473(18)
Se1 La1 Se2 5_666 6_657 72.473(18)
Se5 La1 Se2 2 . 67.777(19)
Se5 La1 Se2 2_565 . 67.777(19)
Se4 La1 Se2 5_666 . 76.149(19)
Se4 La1 Se2 5_656 . 76.149(19)
Se1 La1 Se2 5_656 . 134.211(13)
Se1 La1 Se2 5_666 . 134.211(13)
Se2 La1 Se2 6_657 . 135.077(17)
Se5 La1 Cu1 2 . 84.27(2)
Se5 La1 Cu1 2_565 . 84.27(2)
Se4 La1 Cu1 5_666 . 128.709(18)
Se4 La1 Cu1 5_656 . 128.709(18)
Se1 La1 Cu1 5_656 . 44.373(13)
Se1 La1 Cu1 5_666 . 44.373(13)
Se2 La1 Cu1 6_657 . 83.60(2)
Se2 La1 Cu1 . . 141.33(2)
Se5 La1 La1 2 1_565 132.546(12)
Se5 La1 La1 2_565 1_565 47.454(12)
Se4 La1 La1 5_666 1_565 47.849(12)
Se4 La1 La1 5_656 1_565 132.151(12)
Se1 La1 La1 5_656 1_565 131.520(11)
Se1 La1 La1 5_666 1_565 48.480(11)
Se2 La1 La1 6_657 1_565 90.0
Se2 La1 La1 . 1_565 90.0
Cu1 La1 La1 . 1_565 90.0
Se5 La1 La1 2 1_545 47.454(12)
Se5 La1 La1 2_565 1_545 132.546(12)
Se4 La1 La1 5_666 1_545 132.151(12)
Se4 La1 La1 5_656 1_545 47.849(12)
Se1 La1 La1 5_656 1_545 48.480(11)
Se1 La1 La1 5_666 1_545 131.520(11)
Se2 La1 La1 6_657 1_545 90.0
Se2 La1 La1 . 1_545 90.0
Cu1 La1 La1 . 1_545 90.0
La1 La1 La1 1_565 1_545 180.00(2)
Se5 La2 Se5 2_565 2 85.65(2)
Se5 La2 Se4 2_565 2_565 79.38(2)
Se5 La2 Se4 2 2_565 136.10(2)
Se5 La2 Se4 2_565 2 136.10(2)
Se5 La2 Se4 2 2 79.382(19)
Se4 La2 Se4 2_565 2 83.45(2)
Se5 La2 Se3 2_565 2_554 128.45(2)
Se5 La2 Se3 2 2_554 73.595(18)
Se4 La2 Se3 2_565 2_554 145.09(2)
Se4 La2 Se3 2 2_554 86.26(2)
Se5 La2 Se3 2_565 2_564 73.595(18)
Se5 La2 Se3 2 2_564 128.45(2)
Se4 La2 Se3 2_565 2_564 86.26(2)
Se4 La2 Se3 2 2_564 145.09(2)
Se3 La2 Se3 2_554 2_564 83.39(2)
Se5 La2 Se3 2_565 6_557 136.672(12)
Se5 La2 Se3 2 6_557 136.672(12)
Se4 La2 Se3 2_565 6_557 73.779(19)
Se4 La2 Se3 2 6_557 73.779(19)
Se3 La2 Se3 2_554 6_557 71.320(18)
Se3 La2 Se3 2_564 6_557 71.320(18)
Se5 La2 Se2 2_565 . 66.952(16)
Se5 La2 Se2 2 . 66.952(16)
Se4 La2 Se2 2_565 . 69.200(18)
Se4 La2 Se2 2 . 69.200(18)
Se3 La2 Se2 2_554 . 136.374(13)
Se3 La2 Se2 2_564 . 136.374(13)
Se3 La2 Se2 6_557 . 129.61(2)
Se5 La2 La2 2_565 1_565 47.177(12)
Se5 La2 La2 2 1_565 132.823(12)
Se4 La2 La2 2_565 1_565 48.276(11)
Se4 La2 La2 2 1_565 131.724(11)
Se3 La2 La2 2_554 1_565 131.694(12)
Se3 La2 La2 2_564 1_565 48.306(12)
Se3 La2 La2 6_557 1_565 90.0
Se2 La2 La2 . 1_565 90.0
Se5 La2 La2 2_565 1_545 132.823(12)
Se5 La2 La2 2 1_545 47.177(12)
Se4 La2 La2 2_565 1_545 131.724(11)
Se4 La2 La2 2 1_545 48.276(11)
Se3 La2 La2 2_554 1_545 48.306(12)
Se3 La2 La2 2_564 1_545 131.694(12)
Se3 La2 La2 6_557 1_545 90.0
Se2 La2 La2 . 1_545 90.0
La2 La2 La2 1_565 1_545 180.00(2)
Se4 In1 Se1 6_556 . 176.18(3)
Se4 In1 Se2 6_556 2_554 93.94(2)
Se1 In1 Se2 . 2_554 88.53(2)
Se4 In1 Se2 6_556 2_564 93.94(2)
Se1 In1 Se2 . 2_564 88.53(2)
Se2 In1 Se2 2_554 2_564 99.22(3)
Se4 In1 Se3 6_556 2_564 84.12(2)
Se1 In1 Se3 . 2_564 93.19(2)
Se2 In1 Se3 2_554 2_564 175.27(2)
Se2 In1 Se3 2_564 2_564 85.23(2)
Se4 In1 Se3 6_556 2_554 84.12(2)
Se1 In1 Se3 . 2_554 93.19(2)
Se2 In1 Se3 2_554 2_554 85.23(2)
Se2 In1 Se3 2_564 2_554 175.27(2)
Se3 In1 Se3 2_564 2_554 90.28(3)
Se5 Cu1 Se1 6_656 5_666 114.60(3)
Se5 Cu1 Se1 6_656 5_656 114.60(3)
Se1 Cu1 Se1 5_666 5_656 114.97(5)
Se5 Cu1 Se1 6_656 . 87.56(4)
Se1 Cu1 Se1 5_666 . 110.95(3)
Se1 Cu1 Se1 5_656 . 110.95(3)
Se5 Cu1 Cu1 6_656 5_656 108.24(4)
Se1 Cu1 Cu1 5_666 5_656 133.18(6)
Se1 Cu1 Cu1 5_656 5_656 58.80(2)
Se1 Cu1 Cu1 . 5_656 52.15(3)
Se5 Cu1 Cu1 6_656 5_666 108.24(4)
Se1 Cu1 Cu1 5_666 5_666 58.80(2)
Se1 Cu1 Cu1 5_656 5_666 133.18(6)
Se1 Cu1 Cu1 . 5_666 52.15(3)
Cu1 Cu1 Cu1 5_656 5_666 90.95(6)
Se5 Cu1 La1 6_656 . 172.58(4)
Se1 Cu1 La1 5_666 . 62.83(3)
Se1 Cu1 La1 5_656 . 62.83(3)
Se1 Cu1 La1 . . 99.86(4)
Cu1 Cu1 La1 5_656 . 76.75(4)
Cu1 Cu1 La1 5_666 . 76.75(4)
Cu1 Se1 Cu1 5_666 5_656 114.97(5)
Cu1 Se1 Cu1 5_666 . 69.05(3)
Cu1 Se1 Cu1 5_656 . 69.05(3)
Cu1 Se1 In1 5_666 . 107.57(3)
Cu1 Se1 In1 5_656 . 107.57(3)
Cu1 Se1 In1 . . 172.49(4)
Cu1 Se1 La1 5_666 5_656 145.31(3)
Cu1 Se1 La1 5_656 5_656 72.80(3)
Cu1 Se1 La1 . 5_656 84.43(2)
In1 Se1 La1 . 5_656 101.15(2)
Cu1 Se1 La1 5_666 5_666 72.80(3)
Cu1 Se1 La1 5_656 5_666 145.31(3)
Cu1 Se1 La1 . 5_666 84.43(2)
In1 Se1 La1 . 5_666 101.15(2)
La1 Se1 La1 5_656 5_666 83.04(2)
In1 Se2 In1 2_565 2 99.22(3)
In1 Se2 La1 2_565 6_557 97.12(2)
In1 Se2 La1 2 6_557 97.12(2)
In1 Se2 La1 2_565 . 91.67(2)
In1 Se2 La1 2 . 91.67(2)
La1 Se2 La1 6_557 . 166.40(2)
In1 Se2 La2 2_565 . 130.213(15)
In1 Se2 La2 2 . 130.213(15)
La1 Se2 La2 6_557 . 83.84(2)
La1 Se2 La2 . . 82.56(2)
In1 Se3 In1 2 2_565 90.28(3)
In1 Se3 La2 2 2_565 153.46(3)
In1 Se3 La2 2_565 2_565 87.232(18)
In1 Se3 La2 2 2 87.232(18)
In1 Se3 La2 2_565 2 153.46(3)
La2 Se3 La2 2_565 2 83.39(2)
In1 Se3 La2 2 6_657 97.84(2)
In1 Se3 La2 2_565 6_657 97.84(2)
La2 Se3 La2 2_565 6_657 108.680(18)
La2 Se3 La2 2 6_657 108.680(18)
In1 Se4 La1 6_656 5_666 97.52(2)
In1 Se4 La1 6_656 5_656 97.52(2)
La1 Se4 La1 5_666 5_656 84.30(2)
In1 Se4 La2 6_656 2_554 104.19(2)
La1 Se4 La2 5_666 2_554 158.28(3)
La1 Se4 La2 5_656 2_554 92.046(16)
In1 Se4 La2 6_656 2_564 104.19(2)
La1 Se4 La2 5_666 2_564 92.046(16)
La1 Se4 La2 5_656 2_564 158.28(3)
La2 Se4 La2 2_554 2_564 83.45(2)
Cu1 Se5 La2 6_556 2_564 103.85(3)
Cu1 Se5 La2 6_556 2_554 103.85(3)
La2 Se5 La2 2_564 2_554 85.65(2)
Cu1 Se5 La1 6_556 2_554 90.27(3)
La2 Se5 La1 2_564 2_554 165.76(3)
La2 Se5 La1 2_554 2_554 92.868(17)
Cu1 Se5 La1 6_556 2_564 90.27(3)
La2 Se5 La1 2_564 2_564 92.868(17)
La2 Se5 La1 2_554 2_564 165.76(3)
La1 Se5 La1 2_554 2_564 85.09(2)

loop_
_geom_bond_atom_site_label_1
_geom_bond_atom_site_label_2
_geom_bond_site_symmetry_2
_geom_bond_distance
_geom_bond_publ_flag
La1 Se1 5_656 3.1094(7) y
La1 Se1 5_666 3.1094(7) n
La1 Se2 . 3.3013(9) y
La1 Se2 6_657 3.2669(10) y
La1 Se4 5_666 3.0714(7) y
La1 Se4 5_656 3.0714(7) n
La1 Se5 2 3.0482(7) y
La1 Se5 2_565 3.0482(7) n
La1 Cu1 . 3.3389(12) n
La1 La1 1_565 4.1223(8) n
La1 La1 1_545 4.1223(8) n
La2 Se2 . 3.3763(9) y
La2 Se3 2_554 3.0988(7) y
La2 Se3 2_564 3.0988(7) n
La2 Se3 6_557 3.1407(9) y
La2 Se4 2_565 3.0969(7) n
La2 Se4 2 3.0969(6) y
La2 Se5 2_565 3.0323(7) n
La2 Se5 2 3.0323(7) y
La2 La2 1_565 4.1223(8) n
La2 La2 1_545 4.1223(8) n
In1 Se4 6_556 2.6754(9) y
In1 Se1 . 2.6972(9) y
In1 Se2 2_554 2.7061(6) y
In1 Se2 2_564 2.7061(6) n
In1 Se3 2_564 2.9079(7) y
In1 Se3 2_554 2.9079(7) n
Cu1 Se1 . 2.6479(13) y
Cu1 Se1 5_666 2.4443(7) y
Cu1 Se1 5_656 2.4443(7) y
Cu1 Se5 6_656 2.3920(12) y
Cu1 Cu1 5_656 2.8911(14) n
Cu1 Cu1 5_666 2.8911(14) n
Se1 Cu1 5_666 2.4443(7) n
Se1 Cu1 5_656 2.4443(7) n
Se1 La1 5_656 3.1094(7) n
Se1 La1 5_666 3.1094(7) n
Se2 In1 2_565 2.7061(6) n
Se2 In1 2 2.7061(6) n
Se2 La1 6_557 3.2669(10) n
Se3 In1 2 2.9079(7) n
Se3 In1 2_565 2.9079(7) n
Se3 La2 2_565 3.0988(7) n
Se3 La2 2 3.0988(7) n
Se3 La2 6_657 3.1407(9) n
Se4 In1 6_656 2.6754(9) n
Se4 La1 5_666 3.0714(7) n
Se4 La1 5_656 3.0714(7) n
Se4 La2 2_554 3.0969(6) n
Se4 La2 2_564 3.0969(6) n
Se5 Cu1 6_556 2.3920(12) n
Se5 La2 2_564 3.0323(7) n
Se5 La2 2_554 3.0323(7) n
Se5 La1 2_554 3.0482(7) n
Se5 La1 2_564 3.0482(7) n

loop_
_geom_torsion_atom_site_label_1
_geom_torsion_atom_site_label_2
_geom_torsion_atom_site_label_3
_geom_torsion_atom_site_label_4
_geom_torsion_site_symmetry_1
_geom_torsion_site_symmetry_4
_geom_torsion
Se5 La1 Cu1 Se1 2 5_666 151.39(3)
Se5 La1 Cu1 Se1 2_565 5_666 65.77(3)
Se4 La1 Cu1 Se1 5_666 5_666 -12.10(4)
Se4 La1 Cu1 Se1 5_656 5_666 -130.74(3)
Se1 La1 Cu1 Se1 5_656 5_666 -142.84(5)
Se2 La1 Cu1 Se1 6_657 5_666 -71.42(2)
Se2 La1 Cu1 Se1 . 5_666 108.58(2)
La1 La1 Cu1 Se1 1_565 5_666 18.58(2)
La1 La1 Cu1 Se1 1_545 5_666 -161.42(2)
Se5 La1 Cu1 Se1 2 5_656 -65.77(3)
Se5 La1 Cu1 Se1 2_565 5_656 -151.39(3)
Se4 La1 Cu1 Se1 5_666 5_656 130.74(3)
Se4 La1 Cu1 Se1 5_656 5_656 12.10(4)
Se1 La1 Cu1 Se1 5_666 5_656 142.84(5)
Se2 La1 Cu1 Se1 6_657 5_656 71.42(2)
Se2 La1 Cu1 Se1 . 5_656 -108.58(2)
La1 La1 Cu1 Se1 1_565 5_656 161.42(2)
La1 La1 Cu1 Se1 1_545 5_656 -18.58(2)
Se5 La1 Cu1 Se1 2 . 42.810(12)
Se5 La1 Cu1 Se1 2_565 . -42.810(12)
Se4 La1 Cu1 Se1 5_666 . -120.68(2)
Se4 La1 Cu1 Se1 5_656 . 120.68(2)
Se1 La1 Cu1 Se1 5_656 . 108.58(2)
Se1 La1 Cu1 Se1 5_666 . -108.58(2)
Se2 La1 Cu1 Se1 6_657 . 180.0
Se2 La1 Cu1 Se1 . . 0.0
Se5 La1 Cu1 Cu1 2 5_656 -4.28(3)
Se5 La1 Cu1 Cu1 2_565 5_656 -89.90(3)
Se4 La1 Cu1 Cu1 5_666 5_656 -167.78(2)
Se4 La1 Cu1 Cu1 5_656 5_656 73.59(4)
Se1 La1 Cu1 Cu1 5_656 5_656 61.49(2)
Se1 La1 Cu1 Cu1 5_666 5_656 -155.67(5)
Se2 La1 Cu1 Cu1 6_657 5_656 132.91(3)
Se2 La1 Cu1 Cu1 . 5_656 -47.09(3)
La1 La1 Cu1 Cu1 1_565 5_656 -137.09(3)
La1 La1 Cu1 Cu1 1_545 5_656 42.91(3)
Se5 La1 Cu1 Cu1 2 5_666 89.90(3)
Se5 La1 Cu1 Cu1 2_565 5_666 4.28(3)
Se4 La1 Cu1 Cu1 5_666 5_666 -73.59(4)
Se4 La1 Cu1 Cu1 5_656 5_666 167.78(2)
Se1 La1 Cu1 Cu1 5_656 5_666 155.67(5)
Se1 La1 Cu1 Cu1 5_666 5_666 -61.49(2)
Se2 La1 Cu1 Cu1 6_657 5_666 -132.91(3)
Se2 La1 Cu1 Cu1 . 5_666 47.09(3)
La1 La1 Cu1 Cu1 1_565 5_666 -42.91(3)
La1 La1 Cu1 Cu1 1_545 5_666 137.09(3)
Se5 Cu1 Se1 Cu1 6_656 5_666 -115.45(3)
Se1 Cu1 Se1 Cu1 5_666 5_666 0.0
Se1 Cu1 Se1 Cu1 5_656 5_666 129.09(6)
Cu1 Cu1 Se1 Cu1 5_656 5_666 129.09(6)
La1 Cu1 Se1 Cu1 . 5_666 64.55(3)
Se5 Cu1 Se1 Cu1 6_656 5_656 115.45(3)
Se1 Cu1 Se1 Cu1 5_666 5_656 -129.09(6)
Se1 Cu1 Se1 Cu1 5_656 5_656 0.0
Cu1 Cu1 Se1 Cu1 5_666 5_656 -129.09(6)
La1 Cu1 Se1 Cu1 . 5_656 -64.55(3)
Se5 Cu1 Se1 La1 6_656 5_656 41.761(11)
Se1 Cu1 Se1 La1 5_666 5_656 157.22(3)
Se1 Cu1 Se1 La1 5_656 5_656 -73.69(3)
Cu1 Cu1 Se1 La1 5_656 5_656 -73.69(3)
Cu1 Cu1 Se1 La1 5_666 5_656 157.22(3)
La1 Cu1 Se1 La1 . 5_656 -138.239(11)
Se5 Cu1 Se1 La1 6_656 5_666 -41.761(11)
Se1 Cu1 Se1 La1 5_666 5_666 73.69(3)
Se1 Cu1 Se1 La1 5_656 5_666 -157.22(3)
Cu1 Cu1 Se1 La1 5_656 5_666 -157.22(3)
Cu1 Cu1 Se1 La1 5_666 5_666 73.69(3)
La1 Cu1 Se1 La1 . 5_666 138.239(11)
Se2 In1 Se1 Cu1 2_554 5_666 167.44(3)
Se2 In1 Se1 Cu1 2_564 5_666 68.17(3)
Se3 In1 Se1 Cu1 2_564 5_666 -16.97(3)
Se3 In1 Se1 Cu1 2_554 5_666 -107.42(3)
Se2 In1 Se1 Cu1 2_554 5_656 -68.17(3)
Se2 In1 Se1 Cu1 2_564 5_656 -167.44(3)
Se3 In1 Se1 Cu1 2_564 5_656 107.42(3)
Se3 In1 Se1 Cu1 2_554 5_656 16.97(3)
Se2 In1 Se1 La1 2_554 5_656 7.132(18)
Se2 In1 Se1 La1 2_564 5_656 -92.14(2)
Se3 In1 Se1 La1 2_564 5_656 -177.276(16)
Se3 In1 Se1 La1 2_554 5_656 92.27(2)
Se2 In1 Se1 La1 2_554 5_666 92.14(2)
Se2 In1 Se1 La1 2_564 5_666 -7.132(18)
Se3 In1 Se1 La1 2_564 5_666 -92.27(2)
Se3 In1 Se1 La1 2_554 5_666 177.276(16)
Se5 La1 Se2 In1 2 2_565 -177.282(19)
Se5 La1 Se2 In1 2_565 2_565 -83.44(2)
Se4 La1 Se2 In1 5_666 2_565 5.917(15)
Se4 La1 Se2 In1 5_656 2_565 93.36(2)
Se1 La1 Se2 In1 5_656 2_565 162.00(2)
Se1 La1 Se2 In1 5_666 2_565 -62.72(3)
Se2 La1 Se2 In1 6_657 2_565 49.641(15)
Cu1 La1 Se2 In1 . 2_565 -130.359(15)
La1 La1 Se2 In1 1_565 2_565 -40.359(15)
La1 La1 Se2 In1 1_545 2_565 139.641(15)
Se5 La1 Se2 In1 2 2 83.44(2)
Se5 La1 Se2 In1 2_565 2 177.282(19)
Se4 La1 Se2 In1 5_666 2 -93.36(2)
Se4 La1 Se2 In1 5_656 2 -5.917(15)
Se1 La1 Se2 In1 5_656 2 62.72(3)
Se1 La1 Se2 In1 5_666 2 -162.00(2)
Se2 La1 Se2 In1 6_657 2 -49.641(15)
Cu1 La1 Se2 In1 . 2 130.359(15)
La1 La1 Se2 In1 1_565 2 -139.641(15)
La1 La1 Se2 In1 1_545 2 40.359(15)
Se5 La1 Se2 La1 2 6_557 -46.923(13)
Se5 La1 Se2 La1 2_565 6_557 46.923(13)
Se4 La1 Se2 La1 5_666 6_557 136.276(12)
Se4 La1 Se2 La1 5_656 6_557 -136.276(12)
Se1 La1 Se2 La1 5_656 6_557 -67.64(2)
Se1 La1 Se2 La1 5_666 6_557 67.64(2)
Se2 La1 Se2 La1 6_657 6_557 180.0
Cu1 La1 Se2 La1 . 6_557 0.0
Se5 La1 Se2 La2 2 . -46.923(13)
Se5 La1 Se2 La2 2_565 . 46.923(13)
Se4 La1 Se2 La2 5_666 . 136.276(12)
Se4 La1 Se2 La2 5_656 . -136.276(12)
Se1 La1 Se2 La2 5_656 . -67.64(2)
Se1 La1 Se2 La2 5_666 . 67.64(2)
Se2 La1 Se2 La2 6_657 . 180.0
Cu1 La1 Se2 La2 . . 0.0
Se5 La2 Se2 In1 2_565 2_565 38.26(3)
Se5 La2 Se2 In1 2 2_565 133.50(4)
Se4 La2 Se2 In1 2_565 2_565 -48.73(3)
Se4 La2 Se2 In1 2 2_565 -139.52(4)
Se3 La2 Se2 In1 2_554 2_565 160.47(3)
Se3 La2 Se2 In1 2_564 2_565 11.28(5)
Se3 La2 Se2 In1 6_557 2_565 -94.12(3)
La2 La2 Se2 In1 1_565 2_565 -4.12(3)
La2 La2 Se2 In1 1_545 2_565 175.88(3)
Se5 La2 Se2 In1 2_565 2 -133.50(4)
Se5 La2 Se2 In1 2 2 -38.26(3)
Se4 La2 Se2 In1 2_565 2 139.52(4)
Se4 La2 Se2 In1 2 2 48.73(3)
Se3 La2 Se2 In1 2_554 2 -11.28(5)
Se3 La2 Se2 In1 2_564 2 -160.47(3)
Se3 La2 Se2 In1 6_557 2 94.12(3)
La2 La2 Se2 In1 1_565 2 -175.88(3)
La2 La2 Se2 In1 1_545 2 4.12(3)
Se5 La2 Se2 La1 2_565 6_557 132.380(13)
Se5 La2 Se2 La1 2 6_557 -132.380(13)
Se4 La2 Se2 La1 2_565 6_557 45.394(13)
Se4 La2 Se2 La1 2 6_557 -45.394(13)
Se3 La2 Se2 La1 2_554 6_557 -105.41(3)
Se3 La2 Se2 La1 2_564 6_557 105.41(3)
Se3 La2 Se2 La1 6_557 6_557 0.0
Se5 La2 Se2 La1 2_565 . -47.620(13)
Se5 La2 Se2 La1 2 . 47.620(13)
Se4 La2 Se2 La1 2_565 . -134.606(13)
Se4 La2 Se2 La1 2 . 134.606(13)
Se3 La2 Se2 La1 2_554 . 74.59(3)
Se3 La2 Se2 La1 2_564 . -74.59(3)
Se3 La2 Se2 La1 6_557 . 180.0
